data_4337810
loop_
_publ_author_name
'Maxim, Catalin'
'Branzea, Diana G.'
'Tiseanu, Carmen'
'Rouzi\`eres, Mathieu'
'Cl\'erac, Rodolphe'
'Andruh, Marius'
'Avarvari, Narcis'

_publ_section_title
;
 Cyanomethylene-bis(phosphonate)-Based Lanthanide Complexes: Structural,
 Photophysical, and Magnetic Investigations.
;
_journal_issue 5
_journal_name_full 'Inorganic chemistry'
_journal_page_first 2708
_journal_page_last 2717
_journal_paper_doi 10.1021/ic403104y
_journal_volume 53
_journal_year 2014
_chemical_formula_sum 'C36 H60 La N3 O21 P6'
_chemical_formula_weight 1195.60
_chemical_name_systematic
;
 ?
;
_space_group_IT_number 19
_symmetry_cell_setting orthorhombic
_symmetry_space_group_name_Hall 'P 2ac 2ab'
_symmetry_space_group_name_H-M 'P 21 21 21'
_atom_sites_solution_hydrogens geom
_atom_sites_solution_primary direct
_atom_sites_solution_secondary difmap
_audit_creation_method SHELXL-97
_cell_angle_alpha 90.00
_cell_angle_beta 90.00
_cell_angle_gamma 90.00
_cell_formula_units_Z 4
_cell_length_a 12.172(2)
_cell_length_b 16.5748(10)
_cell_length_c 26.694(3)
_cell_measurement_reflns_used 476
_cell_measurement_temperature 293(2)
_cell_measurement_theta_max 26
_cell_measurement_theta_min 2.5
_cell_volume 5385.5(11)
_computing_cell_refinement 'Dirax/lsq (Duisenberg & Schreurs, 1989-2000)'
_computing_data_collection KappaCCD
_computing_data_reduction 'Denzo and Scalepak'
_computing_structure_refinement 'SHELXL-97 (Sheldrick, 1997)'
_computing_structure_solution 'SHELXS-97 (Sheldrick, 1997)'
_diffrn_ambient_temperature 293(2)
_diffrn_measured_fraction_theta_full 0.989
_diffrn_measured_fraction_theta_max 0.989
_diffrn_measurement_device_type area_detector
_diffrn_measurement_method CCD
_diffrn_radiation_monochromator graphite
_diffrn_radiation_source 'fine-focus sealed tube'
_diffrn_radiation_type MoK\a
_diffrn_radiation_wavelength 0.71073
_diffrn_reflns_av_R_equivalents 0.0349
_diffrn_reflns_av_sigmaI/netI 0.0473
_diffrn_reflns_limit_h_max 15
_diffrn_reflns_limit_h_min -14
_diffrn_reflns_limit_k_max 21
_diffrn_reflns_limit_k_min -20
_diffrn_reflns_limit_l_max 34
_diffrn_reflns_limit_l_min -34
_diffrn_reflns_number 48007
_diffrn_reflns_theta_full 27.50
_diffrn_reflns_theta_max 27.50
_diffrn_reflns_theta_min 3.29
_exptl_absorpt_coefficient_mu 1.044
_exptl_absorpt_correction_T_max 1
_exptl_absorpt_correction_T_min 0.768889
_exptl_absorpt_correction_type empirical
_exptl_absorpt_process_details sadabs
_exptl_crystal_colour colorless
_exptl_crystal_density_diffrn 1.475
_exptl_crystal_density_meas ?
_exptl_crystal_density_method 'not measured'
_exptl_crystal_description Prism
_exptl_crystal_F_000 2448
_exptl_crystal_size_max 0.8
_exptl_crystal_size_mid 0.3
_exptl_crystal_size_min 0.15
_refine_diff_density_max 0.355
_refine_diff_density_min -0.515
_refine_diff_density_rms 0.083
_refine_ls_abs_structure_details 'Flack H D (1983), Acta Cryst. A39, 876-881'
_refine_ls_abs_structure_Flack 0.006(7)
_refine_ls_extinction_method none
_refine_ls_goodness_of_fit_ref 1.066
_refine_ls_hydrogen_treatment constr
_refine_ls_matrix_type full
_refine_ls_number_parameters 604
_refine_ls_number_reflns 12103
_refine_ls_number_restraints 0
_refine_ls_restrained_S_all 1.066
_refine_ls_R_factor_all 0.0488
_refine_ls_R_factor_gt 0.0335
_refine_ls_shift/su_max 0.002
_refine_ls_shift/su_mean 0.000
_refine_ls_structure_factor_coef Fsqd
_refine_ls_weighting_details 'calc w=1/[\s^2^(Fo^2^)+(0.0364P)^2^+0.3421P] where P=(Fo^2^+2Fc^2^)/3'
_refine_ls_weighting_scheme calc
_refine_ls_wR_factor_gt 0.0695
_refine_ls_wR_factor_ref 0.0747
_reflns_number_gt 10201
_reflns_number_total 12103
_reflns_threshold_expression >2sigma(I)
_cod_data_source_file ic403104y_si_002.cif
_cod_data_source_block 1
_cod_depositor_comments
;
The following automatic conversions were performed:

'_symmetry_cell_setting' value 'Orthorhombic' changed to
'orthorhombic' according to
/usr/data/users/saulius/crontab/automatic-downloads/current/ACS/lib/dictionaries/cif_core.dic
dictionary named 'cif_core.dic' version 2.4.2 from 2011-04-26.

Automatic conversion script
Id: cif_fix_values 2281 2013-09-26 08:29:07Z andrius 

The following automatic conversions were performed:

'_exptl_crystal_density_meas' value 'not measured' was changed to '?'
- the value is perceived as not measured.

Automatic conversion script
Id: cif_fix_values 3008 2015-01-20 13:52:24Z robertas 
;
_cod_original_cell_volume 5385.5(12)
_cod_original_sg_symbol_H-M P212121
_cod_database_code 4337810

loop_
_symmetry_equiv_pos_as_xyz
'x, y, z'
'-x+1/2, -y, z+1/2'
'x+1/2, -y+1/2, -z'
'-x, y+1/2, -z+1/2'

loop_
_atom_site_label
_atom_site_type_symbol
_atom_site_fract_x
_atom_site_fract_y
_atom_site_fract_z
_atom_site_U_iso_or_equiv
_atom_site_adp_type
_atom_site_occupancy
_atom_site_symmetry_multiplicity
_atom_site_calc_flag
_atom_site_refinement_flags
C1A C 0.6201(3) 0.5443(2) 0.75810(16) 0.0553(10) Uani 1 1 d .
C1B C 1.0066(3) 0.3619(2) 0.89675(12) 0.0401(8) Uani 1 1 d .
C1C C 0.8942(3) 0.3335(2) 0.60069(11) 0.0392(8) Uani 1 1 d .
C2A C 0.5291(4) 0.5947(3) 0.76410(19) 0.0756(14) Uani 1 1 d .
C2B C 1.0647(3) 0.3827(2) 0.94066(13) 0.0456(9) Uani 1 1 d .
C2C C 0.9045(3) 0.3405(3) 0.54801(14) 0.0541(10) Uani 1 1 d .
C3A C 0.8450(3) 0.6674(2) 0.83733(13) 0.0545(10) Uani 1 1 d .
H3A1 H 0.8701 0.7214 0.8291 0.065 Uiso 1 1 calc R
H3A2 H 0.9091 0.6342 0.8436 0.065 Uiso 1 1 calc R
C3B C 1.2658(3) 0.4094(3) 0.81093(17) 0.0613(12) Uani 1 1 d .
H3B1 H 1.3226 0.4486 0.8184 0.074 Uiso 1 1 calc R
H3B2 H 1.2379 0.4211 0.7777 0.074 Uiso 1 1 calc R
C3C C 1.0095(3) 0.5528(2) 0.63546(15) 0.0486(9) Uani 1 1 d .
H3C1 H 1.0007 0.5562 0.6715 0.058 Uiso 1 1 calc R
H3C2 H 0.9872 0.6040 0.6211 0.058 Uiso 1 1 calc R
C4A C 0.7334(4) 0.5871(2) 0.89516(14) 0.0522(10) Uani 1 1 d .
H4A1 H 0.7953 0.5527 0.9035 0.063 Uiso 1 1 calc R
H4A2 H 0.6856 0.5892 0.9242 0.063 Uiso 1 1 calc R
C4B C 1.3153(3) 0.3270(3) 0.81099(16) 0.0625(12) Uani 1 1 d .
C4C C 1.1609(3) 0.4558(2) 0.6431(2) 0.0663(13) Uani 1 1 d .
H4C1 H 1.2363 0.4446 0.6335 0.080 Uiso 1 1 calc R
H4C2 H 1.1576 0.4569 0.6794 0.080 Uiso 1 1 calc R
C5A C 0.7750(3) 0.6707(2) 0.88427(13) 0.0429(8) Uani 1 1 d .
C5B C 1.2287(4) 0.2637(3) 0.8032(2) 0.0777(15) Uani 1 1 d .
H5B1 H 1.2005 0.2679 0.7693 0.093 Uiso 1 1 calc R
H5B2 H 1.2615 0.2108 0.8070 0.093 Uiso 1 1 calc R
C5C C 1.1286(3) 0.5373(2) 0.62315(14) 0.0460(9) Uani 1 1 d .
C6A C 0.6813(4) 0.7300(2) 0.87705(19) 0.0678(12) Uani 1 1 d .
H6A1 H 0.6372 0.7316 0.9069 0.102 Uiso 1 1 calc R
H6A2 H 0.6368 0.7131 0.8493 0.102 Uiso 1 1 calc R
H6A3 H 0.7106 0.7827 0.8705 0.102 Uiso 1 1 calc R
C6B C 1.3737(5) 0.3147(4) 0.8613(3) 0.119(2) Uani 1 1 d .
H6B1 H 1.4287 0.3556 0.8655 0.178 Uiso 1 1 calc R
H6B2 H 1.4079 0.2625 0.8618 0.178 Uiso 1 1 calc R
H6B3 H 1.3212 0.3182 0.8880 0.178 Uiso 1 1 calc R
C6C C 1.1448(5) 0.5424(3) 0.56687(18) 0.097(2) Uani 1 1 d .
H6C1 H 1.1243 0.5952 0.5554 0.145 Uiso 1 1 calc R
H6C2 H 1.0997 0.5027 0.5507 0.145 Uiso 1 1 calc R
H6C3 H 1.2205 0.5326 0.5589 0.145 Uiso 1 1 calc R
C7A C 0.8485(4) 0.6954(3) 0.92818(16) 0.0616(11) Uani 1 1 d .
H7A1 H 0.8054 0.6980 0.9583 0.092 Uiso 1 1 calc R
H7A2 H 0.8802 0.7473 0.9215 0.092 Uiso 1 1 calc R
H7A3 H 0.9060 0.6563 0.9323 0.092 Uiso 1 1 calc R
C7B C 1.3968(5) 0.3216(4) 0.7667(3) 0.123(2) Uani 1 1 d .
H7B1 H 1.4532 0.3616 0.7708 0.185 Uiso 1 1 calc R
H7B2 H 1.3583 0.3311 0.7359 0.185 Uiso 1 1 calc R
H7B3 H 1.4294 0.2689 0.7660 0.185 Uiso 1 1 calc R
C7C C 1.1989(4) 0.6004(2) 0.65100(17) 0.0619(12) Uani 1 1 d .
H7C1 H 1.1805 0.6534 0.6392 0.093 Uiso 1 1 calc R
H7C2 H 1.2753 0.5900 0.6448 0.093 Uiso 1 1 calc R
H7C3 H 1.1846 0.5970 0.6863 0.093 Uiso 1 1 calc R
C8A C 0.4971(4) 0.4356(3) 0.63721(18) 0.0752(14) Uani 1 1 d .
H8A1 H 0.4199 0.4297 0.6288 0.090 Uiso 1 1 calc R
H8A2 H 0.5300 0.3823 0.6370 0.090 Uiso 1 1 calc R
C8B C 0.7355(4) 0.2513(3) 0.95042(17) 0.0621(12) Uani 1 1 d .
H8B1 H 0.7328 0.2076 0.9745 0.075 Uiso 1 1 calc R
H8B2 H 0.6959 0.2341 0.9207 0.075 Uiso 1 1 calc R
C8C C 0.6322(3) 0.1918(2) 0.59401(16) 0.0533(10) Uani 1 1 d .
H8C1 H 0.5703 0.2028 0.5722 0.064 Uiso 1 1 calc R
H8C2 H 0.6037 0.1791 0.6270 0.064 Uiso 1 1 calc R
C9A C 0.6728(4) 0.4977(3) 0.61378(17) 0.0683(12) Uani 1 1 d .
H9A1 H 0.7091 0.4456 0.6137 0.082 Uiso 1 1 calc R
H9A2 H 0.7098 0.5320 0.5897 0.082 Uiso 1 1 calc R
C9B C 0.6916(4) 0.3945(3) 0.9362(2) 0.0787(15) Uani 1 1 d .
H9B1 H 0.6502 0.3831 0.9060 0.094 Uiso 1 1 calc R
H9B2 H 0.6607 0.4425 0.9515 0.094 Uiso 1 1 calc R
C9C C 0.7955(3) 0.1055(2) 0.60654(15) 0.0529(10) Uani 1 1 d .
H9C1 H 0.7713 0.0938 0.6404 0.063 Uiso 1 1 calc R
H9C2 H 0.8365 0.0592 0.5945 0.063 Uiso 1 1 calc R
C10A C 0.5523(4) 0.4870(3) 0.59820(16) 0.0627(12) Uani 1 1 d .
C10B C 0.6797(3) 0.3240(2) 0.97223(14) 0.0519(10) Uani 1 1 d .
C10C C 0.6970(3) 0.1186(2) 0.57362(14) 0.0483(10) Uani 1 1 d .
C11A C 0.5490(5) 0.4418(4) 0.5483(2) 0.109(2) Uani 1 1 d .
H11A H 0.5843 0.4737 0.5230 0.163 Uiso 1 1 calc R
H11B H 0.4740 0.4322 0.5390 0.163 Uiso 1 1 calc R
H11C H 0.5867 0.3912 0.5518 0.163 Uiso 1 1 calc R
C11B C 0.7243(6) 0.3459(4) 1.02165(19) 0.120(2) Uani 1 1 d .
H11D H 0.6872 0.3930 1.0340 0.181 Uiso 1 1 calc R
H11E H 0.8014 0.3569 1.0187 0.181 Uiso 1 1 calc R
H11F H 0.7133 0.3019 1.0446 0.181 Uiso 1 1 calc R
C11C C 0.7311(4) 0.1329(3) 0.51921(15) 0.0717(14) Uani 1 1 d .
H11G H 0.6669 0.1422 0.4992 0.108 Uiso 1 1 calc R
H11H H 0.7694 0.0862 0.5069 0.108 Uiso 1 1 calc R
H11I H 0.7786 0.1790 0.5174 0.108 Uiso 1 1 calc R
C12A C 0.4977(4) 0.5701(3) 0.59450(19) 0.0838(16) Uani 1 1 d .
H12A H 0.5351 0.6021 0.5698 0.126 Uiso 1 1 calc R
H12B H 0.5015 0.5967 0.6264 0.126 Uiso 1 1 calc R
H12C H 0.4221 0.5638 0.5849 0.126 Uiso 1 1 calc R
C12B C 0.5554(4) 0.3062(3) 0.9774(2) 0.0908(17) Uani 1 1 d .
H12D H 0.5263 0.2908 0.9453 0.136 Uiso 1 1 calc R
H12E H 0.5182 0.3537 0.9891 0.136 Uiso 1 1 calc R
H12F H 0.5446 0.2631 1.0008 0.136 Uiso 1 1 calc R
C12C C 0.6198(4) 0.0451(3) 0.5766(2) 0.0817(16) Uani 1 1 d .
H12G H 0.5571 0.0539 0.5555 0.123 Uiso 1 1 calc R
H12H H 0.5960 0.0377 0.6106 0.123 Uiso 1 1 calc R
H12I H 0.6583 -0.0023 0.5656 0.123 Uiso 1 1 calc R
La1 La 0.835244(15) 0.341659(11) 0.756688(6) 0.03125(5) Uani 1 1 d .
N1A N 0.4538(4) 0.6367(3) 0.7688(2) 0.1184(19) Uani 1 1 d .
N1C N 0.9126(4) 0.3467(3) 0.50588(13) 0.0954(15) Uani 1 1 d .
N4A N 1.1142(3) 0.4003(3) 0.97527(13) 0.0730(11) Uani 1 1 d .
O1 O 0.9545(2) 0.21059(14) 0.76156(11) 0.0551(7) Uani 1 1 d .
O1A O 0.8073(2) 0.48241(15) 0.79251(9) 0.0526(7) Uani 1 1 d .
O1B O 1.01488(19) 0.37186(16) 0.79548(8) 0.0455(6) Uani 1 1 d .
O1C O 0.8043(2) 0.25946(14) 0.68055(9) 0.0491(7) Uani 1 1 d .
O2 O 0.6789(2) 0.24494(18) 0.77868(10) 0.0612(7) Uani 1 1 d .
O2A O 0.6841(3) 0.40652(17) 0.71422(11) 0.0727(10) Uani 1 1 d .
O2B O 0.8241(2) 0.31561(16) 0.84861(8) 0.0500(6) Uani 1 1 d .
O2C O 0.9463(3) 0.39743(18) 0.69107(9) 0.0674(9) Uani 1 1 d .
O3A O 0.6732(3) 0.55091(14) 0.85331(9) 0.0542(7) Uani 1 1 d .
O3B O 0.8522(2) 0.26743(13) 0.93682(9) 0.0448(6) Uani 1 1 d .
O3C O 1.0904(2) 0.39127(14) 0.62464(12) 0.0558(8) Uani 1 1 d .
O4A O 0.7835(2) 0.63432(15) 0.79473(9) 0.0512(7) Uani 1 1 d .
O4B O 0.8063(2) 0.40989(14) 0.92296(10) 0.0504(7) Uani 1 1 d .
O4C O 0.9391(2) 0.48861(14) 0.61591(9) 0.0453(6) Uani 1 1 d .
O5A O 0.6810(2) 0.53309(17) 0.66279(10) 0.0577(7) Uani 1 1 d .
O5B O 1.1379(2) 0.27169(14) 0.83840(10) 0.0522(7) Uani 1 1 d .
O5C O 0.86616(19) 0.17546(14) 0.60712(9) 0.0452(6) Uani 1 1 d .
O6A O 0.5066(2) 0.47014(19) 0.68743(10) 0.0628(8) Uani 1 1 d .
O6B O 1.1783(2) 0.41802(14) 0.84649(9) 0.0446(6) Uani 1 1 d .
O6C O 0.70198(19) 0.26296(14) 0.59704(9) 0.0436(6) Uani 1 1 d .
P1A P 0.62702(9) 0.48397(6) 0.70630(4) 0.0494(3) Uani 1 1 d .
P1B P 0.86988(7) 0.33814(6) 0.89801(3) 0.03490(19) Uani 1 1 d .
P1C P 0.96456(7) 0.40156(5) 0.63656(3) 0.0346(2) Uani 1 1 d .
P2A P 0.72614(9) 0.54874(6) 0.79981(4) 0.0456(2) Uani 1 1 d .
P2B P 1.07884(7) 0.35669(5) 0.84161(3) 0.0336(2) Uani 1 1 d .
P2C P 0.81601(7) 0.25794(5) 0.62541(3) 0.0350(2) Uani 1 1 d .
O1W O 0.9579(3) 0.05427(18) 0.72462(13) 0.0798(10) Uani 1 1 d .

loop_
_atom_site_aniso_label
_atom_site_aniso_U_11
_atom_site_aniso_U_22
_atom_site_aniso_U_33
_atom_site_aniso_U_23
_atom_site_aniso_U_13
_atom_site_aniso_U_12
C1A 0.056(2) 0.052(2) 0.058(2) 0.002(2) -0.013(2) 0.0179(19)
C1B 0.044(2) 0.045(2) 0.0312(17) -0.0023(14) -0.0016(15) -0.0024(17)
C1C 0.0390(19) 0.050(2) 0.0284(16) -0.0011(16) 0.0024(13) -0.0055(18)
C2A 0.081(3) 0.068(3) 0.077(3) 0.003(3) -0.021(3) 0.018(3)
C2B 0.049(2) 0.056(2) 0.032(2) 0.0007(17) 0.0024(17) -0.0012(18)
C2C 0.048(2) 0.072(3) 0.043(2) 0.002(2) -0.0037(16) -0.019(2)
C3A 0.060(2) 0.052(2) 0.052(2) -0.0031(18) 0.0116(19) -0.002(2)
C3B 0.049(3) 0.064(3) 0.071(3) 0.001(2) 0.010(2) -0.009(2)
C3C 0.056(2) 0.031(2) 0.058(2) -0.0026(17) -0.006(2) -0.0003(18)
C4A 0.071(3) 0.042(2) 0.043(2) -0.0009(17) 0.0001(19) -0.002(2)
C4B 0.035(2) 0.079(3) 0.073(3) -0.008(2) 0.0051(19) 0.003(2)
C4C 0.0271(19) 0.042(2) 0.130(4) -0.016(2) -0.008(3) -0.0047(19)
C5A 0.051(2) 0.032(2) 0.046(2) -0.0004(16) 0.0078(16) 0.0014(17)
C5B 0.064(3) 0.069(3) 0.100(4) -0.023(3) 0.020(3) 0.011(3)
C5C 0.053(2) 0.037(2) 0.049(2) -0.0117(16) 0.0197(17) -0.0125(17)
C6A 0.073(3) 0.042(2) 0.088(3) -0.002(2) 0.014(3) 0.011(2)
C6B 0.077(4) 0.149(6) 0.132(6) 0.030(5) -0.026(4) 0.008(4)
C6C 0.124(5) 0.097(4) 0.069(3) -0.031(3) 0.044(3) -0.064(4)
C7A 0.069(3) 0.057(2) 0.059(2) -0.008(2) 0.009(2) -0.011(2)
C7B 0.090(4) 0.137(6) 0.143(6) -0.023(5) 0.054(4) 0.006(4)
C7C 0.065(3) 0.045(2) 0.076(3) -0.016(2) 0.017(2) -0.017(2)
C8A 0.048(3) 0.108(4) 0.069(3) 0.001(3) -0.022(2) -0.014(3)
C8B 0.072(3) 0.052(3) 0.062(3) 0.011(2) 0.014(2) -0.007(2)
C8C 0.042(2) 0.050(2) 0.068(3) -0.0037(19) -0.0064(19) -0.0136(18)
C9A 0.048(3) 0.086(3) 0.071(3) 0.016(2) 0.005(2) 0.013(2)
C9B 0.074(3) 0.053(3) 0.109(4) 0.018(3) 0.038(3) 0.010(2)
C9C 0.066(3) 0.035(2) 0.058(2) 0.0018(18) -0.008(2) -0.0041(19)
C10A 0.054(3) 0.087(3) 0.047(2) 0.014(2) -0.013(2) 0.016(2)
C10B 0.056(2) 0.051(2) 0.048(2) -0.0017(17) 0.0160(19) -0.001(2)
C10C 0.065(3) 0.037(2) 0.043(2) 0.0014(16) -0.0142(18) -0.0127(18)
C11A 0.106(5) 0.155(6) 0.065(3) -0.008(4) -0.030(3) 0.037(4)
C11B 0.138(5) 0.165(6) 0.059(3) -0.037(4) 0.003(3) -0.018(5)
C11C 0.095(4) 0.071(3) 0.049(2) -0.014(2) -0.008(2) -0.020(3)
C12A 0.064(3) 0.121(4) 0.067(3) 0.020(3) -0.006(2) 0.043(3)
C12B 0.069(3) 0.094(4) 0.110(4) 0.020(3) 0.029(3) -0.002(3)
C12C 0.096(4) 0.056(3) 0.093(4) 0.005(3) -0.023(3) -0.033(3)
La1 0.03938(10) 0.02794(9) 0.02642(8) 0.00153(7) -0.00192(7) -0.00442(8)
N1A 0.099(4) 0.128(4) 0.128(4) -0.017(3) -0.025(3) 0.065(3)
N1C 0.111(3) 0.140(4) 0.035(2) 0.008(3) -0.002(2) -0.052(3)
N4A 0.077(3) 0.103(3) 0.039(2) -0.0071(19) -0.0141(18) -0.006(2)
O1 0.0602(16) 0.0385(14) 0.0667(18) -0.0076(13) 0.0007(14) 0.0089(12)
O1A 0.0619(18) 0.0430(15) 0.0530(15) -0.0153(12) -0.0210(13) 0.0152(13)
O1B 0.0355(14) 0.0699(18) 0.0312(12) 0.0024(11) 0.0010(10) -0.0049(12)
O1C 0.0696(19) 0.0420(15) 0.0359(13) -0.0066(11) 0.0065(12) -0.0221(13)
O2 0.0493(17) 0.0740(19) 0.0602(16) 0.0157(14) -0.0043(14) -0.0212(15)
O2A 0.100(2) 0.0505(17) 0.0681(19) -0.0064(14) -0.0501(18) 0.0227(17)
O2B 0.0512(15) 0.0686(17) 0.0302(12) 0.0064(11) 0.0022(11) -0.0196(14)
O2C 0.095(2) 0.079(2) 0.0285(14) -0.0008(13) 0.0040(14) -0.0567(18)
O3A 0.0762(19) 0.0356(13) 0.0510(15) 0.0008(11) 0.0062(15) -0.0058(15)
O3B 0.0529(17) 0.0402(14) 0.0414(13) 0.0116(10) 0.0091(12) 0.0061(12)
O3C 0.0324(14) 0.0305(14) 0.105(2) -0.0065(14) -0.0032(14) 0.0007(11)
O4A 0.0680(18) 0.0413(15) 0.0442(14) 0.0028(11) 0.0059(13) 0.0004(13)
O4B 0.0517(16) 0.0318(13) 0.0678(17) 0.0040(12) 0.0218(13) 0.0014(12)
O4C 0.0433(15) 0.0362(14) 0.0563(16) 0.0004(12) -0.0077(12) 0.0047(11)
O5A 0.0451(17) 0.0675(18) 0.0606(17) 0.0105(14) -0.0042(14) -0.0056(15)
O5B 0.0514(17) 0.0378(14) 0.0675(18) -0.0047(12) 0.0105(13) 0.0067(12)
O5C 0.0416(14) 0.0401(15) 0.0540(14) -0.0063(11) -0.0063(11) 0.0052(11)
O6A 0.0474(16) 0.091(2) 0.0500(17) 0.0148(15) -0.0060(13) -0.0160(16)
O6B 0.0430(15) 0.0433(14) 0.0475(14) -0.0076(11) 0.0054(12) -0.0076(12)
O6C 0.0351(13) 0.0358(14) 0.0599(16) -0.0044(11) -0.0071(11) -0.0030(11)
P1A 0.0483(6) 0.0462(6) 0.0536(6) 0.0093(5) -0.0198(5) 0.0023(5)
P1B 0.0429(5) 0.0334(5) 0.0284(4) 0.0049(4) 0.0034(3) 0.0000(4)
P1C 0.0341(5) 0.0372(5) 0.0323(4) 0.0029(4) 0.0007(4) -0.0075(4)
P2A 0.0571(6) 0.0361(6) 0.0435(5) 0.0012(4) -0.0052(5) 0.0092(5)
P2B 0.0350(4) 0.0341(5) 0.0316(4) -0.0021(4) -0.0011(3) -0.0006(4)
P2C 0.0360(5) 0.0360(5) 0.0329(4) -0.0052(3) -0.0017(4) -0.0052(4)
O1W 0.103(3) 0.0461(17) 0.090(2) -0.0115(16) 0.014(2) 0.0000(17)

loop_
_atom_type_symbol
_atom_type_description
_atom_type_scat_dispersion_real
_atom_type_scat_dispersion_imag
_atom_type_scat_source
C C 0.0033 0.0016 'International Tables Vol C Tables 4.2.6.8 and 6.1.1.4'
H H 0.0000 0.0000 'International Tables Vol C Tables 4.2.6.8 and 6.1.1.4'
La La -0.2871 2.4523 'International Tables Vol C Tables 4.2.6.8 and 6.1.1.4'
N N 0.0061 0.0033 'International Tables Vol C Tables 4.2.6.8 and 6.1.1.4'
O O 0.0106 0.0060 'International Tables Vol C Tables 4.2.6.8 and 6.1.1.4'
P P 0.1023 0.0942 'International Tables Vol C Tables 4.2.6.8 and 6.1.1.4'

loop_
_geom_angle_atom_site_label_1
_geom_angle_atom_site_label_2
_geom_angle_atom_site_label_3
_geom_angle
C2A C1A P2A 119.9(3)
C2A C1A P1A 118.8(3)
P2A C1A P1A 121.1(2)
C2B C1B P1B 121.8(3)
C2B C1B P2B 117.8(3)
P1B C1B P2B 120.25(19)
C2C C1C P2C 119.6(3)
C2C C1C P1C 117.2(3)
P2C C1C P1C 123.18(18)
N1A C2A C1A 179.6(7)
N4A C2B C1B 178.0(4)
N1C C2C C1C 179.5(6)
O4A C3A C5A 111.6(3)
O6B C3B C4B 113.0(3)
O4C C3C C5C 111.2(3)
O3A C4A C5A 113.5(3)
C3B C4B C5B 110.8(4)
C3B C4B C6B 108.1(4)
C5B C4B C6B 110.7(5)
C3B C4B C7B 108.1(4)
C5B C4B C7B 107.8(4)
C6B C4B C7B 111.4(5)
O3C C4C C5C 112.7(3)
C4A C5A C3A 108.4(3)
C4A C5A C6A 111.6(3)
C3A C5A C6A 109.9(3)
C4A C5A C7A 107.2(3)
C3A C5A C7A 108.3(3)
C6A C5A C7A 111.3(3)
O5B C5B C4B 112.4(4)
C4C C5C C3C 109.1(3)
C4C C5C C6C 111.5(4)
C3C C5C C6C 109.3(4)
C4C C5C C7C 107.0(3)
C3C C5C C7C 108.2(3)
C6C C5C C7C 111.6(3)
O6A C8A C10A 112.1(4)
O3B C8B C10B 112.4(3)
O6C C8C C10C 110.9(3)
O5A C9A C10A 111.1(3)
O4B C9B C10B 112.2(4)
O5C C9C C10C 111.4(3)
C8A C10A C11A 108.3(5)
C8A C10A C12A 111.1(4)
C11A C10A C12A 111.9(4)
C8A C10A C9A 107.8(3)
C11A C10A C9A 108.5(4)
C12A C10A C9A 109.1(4)
C11B C10B C8B 112.2(4)
C11B C10B C9B 110.1(4)
C8B C10B C9B 109.2(3)
C11B C10B C12B 109.2(4)
C8B C10B C12B 108.8(4)
C9B C10B C12B 107.2(4)
C9C C10C C11C 111.2(4)
C9C C10C C12C 109.9(3)
C11C C10C C12C 109.7(3)
C9C C10C C8C 108.4(3)
C11C C10C C8C 110.7(3)
C12C C10C C8C 106.9(3)
O2C La1 O2A 85.11(12)
O2C La1 O1B 74.29(9)
O2A La1 O1B 141.37(10)
O2C La1 O1C 72.44(8)
O2A La1 O1C 75.14(9)
O1B La1 O1C 126.18(9)
O2C La1 O2B 144.67(9)
O2A La1 O2B 119.83(10)
O1B La1 O2B 70.80(8)
O1C La1 O2B 134.73(8)
O2C La1 O1A 89.80(10)
O2A La1 O1A 70.50(8)
O1B La1 O1A 77.00(8)
O1C La1 O1A 142.45(8)
O2B La1 O1A 77.39(8)
O2C La1 O2 146.00(9)
O2A La1 O2 79.62(11)
O1B La1 O2 133.60(8)
O1C La1 O2 74.34(9)
O2B La1 O2 67.98(8)
O1A La1 O2 112.90(10)
O2C La1 O1 92.50(10)
O2A La1 O1 144.71(9)
O1B La1 O1 69.89(9)
O1C La1 O1 70.63(9)
O2B La1 O1 80.66(9)
O1A La1 O1 144.78(8)
O2 La1 O1 83.18(9)
P2A O1A La1 144.49(15)
P2B O1B La1 141.32(14)
P2C O1C La1 144.26(14)
P1A O2A La1 144.51(17)
P1B O2B La1 144.30(15)
P1C O2C La1 145.52(16)
C4A O3A P2A 119.9(3)
C8B O3B P1B 115.0(2)
C4C O3C P1C 115.2(2)
C3A O4A P2A 119.5(2)
C9B O4B P1B 116.2(3)
C3C O4C P1C 115.2(2)
C9A O5A P1A 115.8(3)
C5B O5B P2B 117.4(3)
C9C O5C P2C 118.0(2)
C8A O6A P1A 115.2(3)
C3B O6B P2B 116.6(2)
C8C O6C P2C 119.7(2)
O2A P1A O5A 111.20(19)
O2A P1A O6A 111.08(18)
O5A P1A O6A 103.34(15)
O2A P1A C1A 114.60(17)
O5A P1A C1A 108.49(19)
O6A P1A C1A 107.46(18)
O2B P1B O4B 112.59(16)
O2B P1B O3B 110.24(14)
O4B P1B O3B 102.53(13)
O2B P1B C1B 114.04(15)
O4B P1B C1B 108.32(16)
O3B P1B C1B 108.43(16)
O2C P1C O3C 109.98(18)
O2C P1C O4C 111.00(17)
O3C P1C O4C 102.69(14)
O2C P1C C1C 116.54(15)
O3C P1C C1C 107.64(16)
O4C P1C C1C 108.04(16)
O1A P2A O3A 114.10(16)
O1A P2A O4A 110.89(16)
O3A P2A O4A 103.78(14)
O1A P2A C1A 112.57(17)
O3A P2A C1A 106.6(2)
O4A P2A C1A 108.41(17)
O1B P2B O5B 110.19(15)
O1B P2B O6B 111.18(14)
O5B P2B O6B 103.19(14)
O1B P2B C1B 115.84(16)
O5B P2B C1B 108.85(16)
O6B P2B C1B 106.78(15)
O1C P2C O5C 111.15(15)
O1C P2C O6C 112.99(15)
O5C P2C O6C 103.72(13)
O1C P2C C1C 115.23(15)
O5C P2C C1C 107.55(16)
O6C P2C C1C 105.38(16)

loop_
_geom_bond_atom_site_label_1
_geom_bond_atom_site_label_2
_geom_bond_distance
C1A C2A 1.397(6)
C1A P2A 1.706(4)
C1A P1A 1.708(4)
C1B C2B 1.412(5)
C1B P1B 1.710(4)
C1B P2B 1.717(3)
C1C C2C 1.417(5)
C1C P2C 1.706(4)
C1C P1C 1.709(4)
C2A N1A 1.157(6)
C2B N4A 1.140(5)
C2C N1C 1.134(5)
C3A O4A 1.468(5)
C3A C5A 1.516(5)
C3B O6B 1.434(5)
C3B C4B 1.493(6)
C3C O4C 1.462(4)
C3C C5C 1.508(5)
C4A O3A 1.464(5)
C4A C5A 1.504(5)
C4B C5B 1.501(6)
C4B C6B 1.533(7)
C4B C7B 1.545(7)
C4C O3C 1.458(4)
C4C C5C 1.504(6)
C5A C6A 1.517(5)
C5A C7A 1.530(5)
C5B O5B 1.456(5)
C5C C6C 1.517(6)
C5C C7C 1.541(5)
C8A O6A 1.463(5)
C8A C10A 1.504(6)
C8B O3B 1.491(5)
C8B C10B 1.501(5)
C8C O6C 1.457(4)
C8C C10C 1.545(5)
C9A O5A 1.437(5)
C9A C10A 1.535(6)
C9B O4B 1.463(5)
C9B C10B 1.519(6)
C9C O5C 1.444(4)
C9C C10C 1.503(5)
C10A C11A 1.528(7)
C10A C12A 1.533(6)
C10B C11B 1.471(6)
C10B C12B 1.547(6)
C10C C11C 1.529(5)
C10C C12C 1.541(5)
La1 O2C 2.398(3)
La1 O2A 2.413(3)
La1 O1B 2.471(2)
La1 O1C 2.476(2)
La1 O2B 2.495(2)
La1 O1A 2.544(2)
La1 O2 2.557(3)
La1 O1 2.616(2)
O1A P2A 1.491(3)
O1B P2B 1.478(2)
O1C P2C 1.479(2)
O2A P1A 1.475(3)
O2B P1B 1.480(2)
O2C P1C 1.473(3)
O3A P2A 1.567(3)
O3B P1B 1.579(2)
O3C P1C 1.573(3)
O4A P2A 1.587(3)
O4B P1B 1.568(3)
O4C P1C 1.575(2)
O5A P1A 1.563(3)
O5B P2B 1.584(3)
O5C P2C 1.575(2)
O6A P1A 1.566(3)
O6B P2B 1.586(3)
O6C P2C 1.583(2)
